data_8105667
loop_
_publ_author_name
'Chen, Pei-Wen'
'Tao, Yi-Wen'

_publ_section_title
;
 Crystal structure of
 7-hydroxy-5-methoxy-4,6-dimethylisobenzofuran-1(3H)-one, C11H12O4
;
_journal_issue 3
_journal_name_full 'Zeitschrift f\"ur Kristallographie - New Crystal Structures'
_journal_page_first 423
_journal_page_last 424
_journal_paper_doi 10.1515/ncrs-2018-0429
_journal_volume 234
_journal_year 2019
_chemical_formula_moiety 'C11 H12 O4'
_chemical_formula_sum 'C11 H12 O4'
_chemical_formula_weight 208.21
_space_group_crystal_system monoclinic
_space_group_IT_number 14
_space_group_name_Hall '-P 2ybc'
_space_group_name_H-M_alt 'P 1 21/c 1'
_atom_sites_solution_hydrogens geom
_atom_sites_solution_primary direct
_cell_angle_alpha 90
_cell_angle_beta 96.635(4)
_cell_angle_gamma 90
_cell_formula_units_Z 4
_cell_length_a 7.1609(3)
_cell_length_b 4.6329(2)
_cell_length_c 30.0028(14)
_cell_measurement_reflns_used 2586
_cell_measurement_temperature 100.01(10)
_cell_measurement_theta_max 73.4200
_cell_measurement_theta_min 2.9390
_cell_volume 988.70(8)
_computing_cell_refinement 'CrysAlisPro 1.171.38.43f (Rigaku OD, 2015)'
_computing_data_collection 'CrysAlisPro 1.171.38.43f (Rigaku OD, 2015)'
_computing_data_reduction 'CrysAlisPro 1.171.38.43f (Rigaku OD, 2015)'
_computing_molecular_graphics 'Olex2 (Dolomanov et al., 2009)'
_computing_publication_material 'Olex2 (Dolomanov et al., 2009)'
_computing_structure_refinement 'ShelXL (Sheldrick, 2015)'
_computing_structure_solution 'ShelXS (Sheldrick, 2008)'
_diffrn_ambient_environment N~2~
_diffrn_ambient_temperature 100.01(10)
_diffrn_detector 'CCD plate'
_diffrn_detector_area_resol_mean 5.2684
_diffrn_detector_type AtlasS2
_diffrn_measured_fraction_theta_full 0.999
_diffrn_measured_fraction_theta_max 0.986
_diffrn_measurement_details
;
List of Runs (angles in degrees, time in seconds):

  # Type    Start    End  Width  t~exp~   \w     \q     \k     \f   Frames
--------------------------------------------------------------------------
  1  \w    -66.00  28.00   1.00    1.00    --  -40.98  57.00  90.00   94
  2  \w     27.00 113.00   1.00    1.00    --   40.98  38.00-180.00   86
  3  \w    144.00 173.00   1.00    1.00    --  106.95  45.00-150.00   29
  4  \w    116.00 143.00   1.00    1.00    --  106.95  45.00-150.00   27
  5  \w     57.00 178.00   1.00    1.00    --  106.95  15.00   0.00  121
  6  \w    153.00 178.00   1.00    1.00    --  106.95  30.00  60.00   25
  7  \w     90.00 178.00   1.00    1.00    --  106.95  45.00  30.00   88
  8  \w     78.00 121.00   1.00    1.00    --  106.95-125.00-150.00   43
  9  \w     46.00  73.00   1.00    1.00    --  106.95-125.00-150.00   27
 10  \w     32.00  71.00   1.00    1.00    --  106.95 -77.00-180.00   39
 11  \w     35.00 132.00   1.00    1.00    --  106.95 -61.00-120.00   97
 12  \w     73.00 108.00   1.00    1.00    --  106.95-125.00  30.00   35
 13  \w     41.00  95.00   1.00    1.00    --   40.98-128.00 -96.00   54
 14  \w     31.00 138.00   1.00    1.00    --  106.95 -77.00  30.00  107
 15  \w     32.00 130.00   1.00    1.00    --  106.95 -30.00  30.00   98
 16  \w     25.00 105.00   1.00    1.00    --  106.95 -95.00-120.00   80
 17  \w   -113.00 -16.00   1.00    1.00    --  -40.98 -57.00 -60.00   97
 18  \w   -110.00 -62.00   1.00    1.00    --  -40.98-143.00  92.00   48
;
_diffrn_measurement_device 'four-circle diffractometer'
_diffrn_measurement_device_type 'SuperNova, Dual, Cu at zero, AtlasS2'
_diffrn_measurement_method '\w scans'
_diffrn_orient_matrix_type 'CrysAlisPro convention (1999,Acta A55,543-557)'
_diffrn_orient_matrix_UB_11 0.1538796000
_diffrn_orient_matrix_UB_12 0.1268683000
_diffrn_orient_matrix_UB_13 -0.0261296000
_diffrn_orient_matrix_UB_21 0.1122507000
_diffrn_orient_matrix_UB_22 0.0946251000
_diffrn_orient_matrix_UB_23 0.0444949000
_diffrn_orient_matrix_UB_31 0.1030662000
_diffrn_orient_matrix_UB_32 -0.2924751000
_diffrn_orient_matrix_UB_33 0.0031100000
_diffrn_radiation_monochromator mirror
_diffrn_radiation_probe x-ray
_diffrn_radiation_type CuK\a
_diffrn_radiation_wavelength 1.54184
_diffrn_reflns_av_R_equivalents 0.0883
_diffrn_reflns_av_unetI/netI 0.0937
_diffrn_reflns_Laue_measured_fraction_full 0.999
_diffrn_reflns_Laue_measured_fraction_max 0.986
_diffrn_reflns_limit_h_max 8
_diffrn_reflns_limit_h_min -8
_diffrn_reflns_limit_k_max 4
_diffrn_reflns_limit_k_min -5
_diffrn_reflns_limit_l_max 36
_diffrn_reflns_limit_l_min -31
_diffrn_reflns_number 6711
_diffrn_reflns_point_group_measured_fraction_full 0.999
_diffrn_reflns_point_group_measured_fraction_max 0.986
_diffrn_reflns_theta_full 67.684
_diffrn_reflns_theta_max 73.551
_diffrn_reflns_theta_min 2.966
_diffrn_source 'micro-focus sealed X-ray tube'
_diffrn_source_type 'SuperNova (Cu) X-ray Source'
_exptl_absorpt_coefficient_mu 0.895
_exptl_absorpt_correction_type none
_exptl_crystal_colour colourless
_exptl_crystal_colour_primary colourless
_exptl_crystal_density_diffrn 1.399
_exptl_crystal_description block
_exptl_crystal_F_000 440
_exptl_crystal_size_max 0.13
_exptl_crystal_size_mid 0.12
_exptl_crystal_size_min 0.11
_refine_diff_density_max 0.307
_refine_diff_density_min -0.429
_refine_diff_density_rms 0.082
_refine_ls_extinction_coef .
_refine_ls_extinction_method none
_refine_ls_goodness_of_fit_ref 1.034
_refine_ls_hydrogen_treatment constr
_refine_ls_matrix_type full
_refine_ls_number_parameters 140
_refine_ls_number_reflns 1970
_refine_ls_number_restraints 0
_refine_ls_restrained_S_all 1.034
_refine_ls_R_factor_all 0.0884
_refine_ls_R_factor_gt 0.0708
_refine_ls_shift/su_max 0.001
_refine_ls_shift/su_mean 0.000
_refine_ls_structure_factor_coef Fsqd
_refine_ls_weighting_details 'w=1/[\s^2^(Fo^2^)+(0.0968P)^2^+0.3175P] where P=(Fo^2^+2Fc^2^)/3'
_refine_ls_weighting_scheme calc
_refine_ls_wR_factor_gt 0.1663
_refine_ls_wR_factor_ref 0.1761
_reflns_Friedel_coverage 0.000
_reflns_Friedel_fraction_full .
_reflns_Friedel_fraction_max .
_reflns_number_gt 1675
_reflns_number_total 1970
_reflns_threshold_expression 'I > 2\s(I)'
_cod_data_source_file suppl_ncrs-2018-0429_suppl.cif
_cod_data_source_block 1
_cod_database_code 8105667
_shelx_space_group_comment
;
The symmetry employed for this shelxl refinement is uniquely defined
by the following loop, which should always be used as a source of
symmetry information in preference to the above space-group names.
They are only intended as comments.
;
_reflns_odcompleteness_completeness 99.95
_reflns_odcompleteness_iscentric 1
_reflns_odcompleteness_theta 66.97
_olex2_refinement_description
;
1. Fixed Uiso
 At 1.2 times of:
  All C(H,H) groups
 At 1.5 times of:
  All C(H,H,H) groups, All O(H) groups
2.a Secondary CH2 refined with riding coordinates:
 C8(H8A,H8B)
2.b Idealised Me refined as rotating group:
 C9(H9A,H9B,H9C), C11(H11A,H11B,H11C), C10(H10A,H10B,H10C)
2.c Idealised tetrahedral OH refined as rotating group:
 O1(H1)
;

loop_
_space_group_symop_operation_xyz
'x, y, z'
'-x, y+1/2, -z+1/2'
'-x, -y, -z'
'x, -y-1/2, z-1/2'

loop_
_atom_site_label
_atom_site_type_symbol
_atom_site_fract_x
_atom_site_fract_y
_atom_site_fract_z
_atom_site_U_iso_or_equiv
_atom_site_adp_type
_atom_site_occupancy
_atom_site_site_symmetry_order
_atom_site_calc_flag
_atom_site_refinement_flags_posn
_atom_site_refinement_flags_adp
_atom_site_refinement_flags_occupancy
_atom_site_disorder_assembly
_atom_site_disorder_group
O1 O -0.01846(18) 0.4873(3) 0.66901(4) 0.0196(4) Uani 1 1 d . . . . .
H1 H -0.020422 0.528186 0.695542 0.029 Uiso 1 1 calc GR . . . .
O4 O 0.38588(18) 0.5412(3) 0.55439(4) 0.0185(4) Uani 1 1 d . . . . .
O3 O 0.3821(2) 1.1300(3) 0.73017(4) 0.0209(4) Uani 1 1 d . . . . .
O2 O 0.1203(2) 0.9075(3) 0.74657(4) 0.0235(4) Uani 1 1 d . . . . .
C5 C 0.4117(3) 0.9143(4) 0.66116(6) 0.0162(4) Uani 1 1 d . . . . .
C6 C 0.2524(2) 0.8070(4) 0.67775(6) 0.0156(4) Uani 1 1 d . . . . .
C1 C 0.1363(2) 0.6048(4) 0.65413(6) 0.0148(4) Uani 1 1 d . . . . .
C3 C 0.3416(3) 0.6327(4) 0.59606(6) 0.0151(4) Uani 1 1 d . . . . .
C4 C 0.4642(2) 0.8294(4) 0.62014(6) 0.0161(4) Uani 1 1 d . . . . .
C2 C 0.1804(2) 0.5184(4) 0.61185(6) 0.0153(4) Uani 1 1 d . . . . .
C7 C 0.2367(3) 0.9435(4) 0.72097(6) 0.0179(4) Uani 1 1 d . . . . .
C9 C 0.0550(3) 0.3052(4) 0.58486(6) 0.0190(4) Uani 1 1 d . . . . .
H9A H 0.046987 0.131070 0.601891 0.028 Uiso 1 1 calc GR . . . .
H9B H 0.106325 0.262041 0.557449 0.028 Uiso 1 1 calc GR . . . .
H9C H -0.068312 0.386552 0.578056 0.028 Uiso 1 1 calc GR . . . .
C8 C 0.5047(3) 1.1211(4) 0.69492(6) 0.0194(5) Uani 1 1 d . . . . .
H8A H 0.629125 1.053572 0.706522 0.023 Uiso 1 1 calc R . . . .
H8B H 0.515743 1.310691 0.681756 0.023 Uiso 1 1 calc R . . . .
C11 C 0.6392(3) 0.9435(5) 0.60296(7) 0.0219(5) Uani 1 1 d . . . . .
H11A H 0.615017 1.132848 0.590618 0.033 Uiso 1 1 calc GR . . . .
H11B H 0.675166 0.817026 0.580091 0.033 Uiso 1 1 calc GR . . . .
H11C H 0.738909 0.953508 0.627210 0.033 Uiso 1 1 calc GR . . . .
C10 C 0.3057(3) 0.7226(5) 0.51866(6) 0.0263(5) Uani 1 1 d . . . . .
H10A H 0.345020 0.657239 0.490854 0.040 Uiso 1 1 calc GR . . . .
H10B H 0.347119 0.917743 0.524256 0.040 Uiso 1 1 calc GR . . . .
H10C H 0.171070 0.714819 0.516886 0.040 Uiso 1 1 calc GR . . . .

loop_
_atom_site_aniso_label
_atom_site_aniso_U_11
_atom_site_aniso_U_22
_atom_site_aniso_U_33
_atom_site_aniso_U_23
_atom_site_aniso_U_13
_atom_site_aniso_U_12
O1 0.0174(7) 0.0193(8) 0.0231(7) 0.0011(5) 0.0063(5) -0.0037(5)
O4 0.0193(7) 0.0165(8) 0.0204(7) -0.0008(5) 0.0054(5) 0.0026(5)
O3 0.0251(8) 0.0135(8) 0.0235(7) -0.0029(5) 0.0005(6) -0.0011(5)
O2 0.0281(8) 0.0198(9) 0.0237(7) -0.0005(5) 0.0072(6) 0.0030(6)
C5 0.0162(9) 0.0091(10) 0.0227(9) 0.0011(7) -0.0002(7) 0.0004(7)
C6 0.0154(9) 0.0109(10) 0.0201(9) 0.0010(7) 0.0010(7) 0.0030(7)
C1 0.0128(8) 0.0109(10) 0.0212(9) 0.0040(7) 0.0034(7) 0.0011(7)
C3 0.0155(9) 0.0120(10) 0.0180(9) 0.0001(6) 0.0030(7) 0.0014(7)
C4 0.0135(8) 0.0118(10) 0.0227(9) 0.0023(7) 0.0008(7) 0.0007(7)
C2 0.0146(9) 0.0102(10) 0.0210(9) 0.0006(7) 0.0015(7) 0.0020(7)
C7 0.0211(9) 0.0093(10) 0.0228(9) 0.0015(7) 0.0011(7) 0.0020(7)
C9 0.0175(9) 0.0141(10) 0.0254(9) -0.0019(7) 0.0025(7) -0.0035(7)
C8 0.0211(9) 0.0112(10) 0.0255(10) 0.0002(7) 0.0005(8) -0.0025(7)
C11 0.0176(9) 0.0174(11) 0.0314(10) 0.0021(8) 0.0054(8) -0.0013(8)
C10 0.0289(11) 0.0306(13) 0.0197(10) 0.0037(8) 0.0038(8) 0.0060(9)

loop_
_atom_type_symbol
_atom_type_description
_atom_type_scat_dispersion_real
_atom_type_scat_dispersion_imag
_atom_type_scat_source
C C 0.0181 0.0091 'International Tables Vol C Tables 4.2.6.8 and 6.1.1.4'
H H 0.0000 0.0000 'International Tables Vol C Tables 4.2.6.8 and 6.1.1.4'
O O 0.0492 0.0322 'International Tables Vol C Tables 4.2.6.8 and 6.1.1.4'

loop_
_geom_angle_atom_site_label_1
_geom_angle_atom_site_label_2
_geom_angle_atom_site_label_3
_geom_angle
_geom_angle_site_symmetry_1
_geom_angle_site_symmetry_3
C3 O4 C10 112.42(15) . .
C7 O3 C8 110.40(14) . .
C6 C5 C8 107.90(16) . .
C4 C5 C6 122.39(18) . .
C4 C5 C8 129.71(18) . .
C5 C6 C1 121.74(17) . .
C5 C6 C7 108.33(17) . .
C1 C6 C7 129.93(17) . .
O1 C1 C6 124.46(17) . .
O1 C1 C2 117.51(17) . .
C6 C1 C2 118.02(16) . .
O4 C3 C4 117.76(16) . .
O4 C3 C2 118.09(17) . .
C2 C3 C4 124.14(17) . .
C5 C4 C3 115.03(17) . .
C5 C4 C11 121.81(18) . .
C3 C4 C11 123.16(17) . .
C1 C2 C3 118.61(17) . .
C1 C2 C9 119.43(16) . .
C3 C2 C9 121.96(16) . .
O3 C7 C6 108.70(16) . .
O2 C7 O3 121.88(18) . .
O2 C7 C6 129.42(19) . .
O3 C8 C5 104.61(15) . .

loop_
_geom_bond_atom_site_label_1
_geom_bond_atom_site_label_2
_geom_bond_distance
_geom_bond_site_symmetry_2
O1 C1 1.356(2) .
O4 C3 1.391(2) .
O4 C10 1.429(2) .
O3 C7 1.357(2) .
O3 C8 1.451(2) .
O2 C7 1.208(2) .
C5 C6 1.388(3) .
C5 C4 1.385(3) .
C5 C8 1.494(3) .
C6 C1 1.391(3) .
C6 C7 1.459(3) .
C1 C2 1.401(3) .
C3 C4 1.406(3) .
C3 C2 1.401(2) .
C4 C11 1.505(3) .
C2 C9 1.507(2) .
